data_7015345
loop_
_publ_author_name
'Kopylovich, Maximilian N.'
'Nunes, Andreia C. C.'
'Mahmudov, Kamran T.'
'Haukka, Matti'
'Mac Leod, Tatiana C. O.'
'Martins, Lu\'isa M D R S'
'Kuznetsov, Maxim L.'
'Pombeiro, Armando J. L.'

_publ_section_title
;
 Complexes of copper(II) with 3-(ortho-substituted
 phenylhydrazo)pentane-2,4-diones: syntheses, properties and catalytic
 activity for cyclohexane oxidation.
;
_journal_issue 12
_journal_name_full 'Dalton transactions (Cambridge, England : 2003)'
_journal_page_first 2822
_journal_page_last 2836
_journal_paper_doi 10.1039/c0dt01527j
_journal_volume 40
_journal_year 2011
_chemical_formula_moiety 'C22 H30 Cu N4 O14 S2'
_chemical_formula_sum 'C22 H30 Cu N4 O14 S2'
_chemical_formula_weight 702.16
_chemical_name_systematic
;
?
;
_space_group_IT_number 14
_symmetry_cell_setting monoclinic
_symmetry_space_group_name_Hall '-P 2yn'
_symmetry_space_group_name_H-M 'P 1 21/n 1'
_atom_sites_solution_hydrogens geom
_atom_sites_solution_primary direct
_atom_sites_solution_secondary difmap
_audit_creation_method SHELXL-97
_cell_angle_alpha 90.00
_cell_angle_beta 108.9336(8)
_cell_angle_gamma 90.00
_cell_formula_units_Z 2
_cell_length_a 9.6052(2)
_cell_length_b 13.5156(2)
_cell_length_c 11.6369(2)
_cell_measurement_reflns_used 7963
_cell_measurement_temperature 100(2)
_cell_measurement_theta_max 38.48
_cell_measurement_theta_min 2.39
_cell_volume 1428.97(4)
_computing_cell_refinement 'SAINT (Bruker AXS, 2009)'
_computing_data_collection 'APEX2 (Bruker AXS, 2009)'
_computing_data_reduction 'SAINT (Bruker AXS, 2009)'
_computing_molecular_graphics 'Diamond v.3.2c (Brandenburg, 2009)'
_computing_publication_material 'SHELXL-97 (Sheldrick, 2008)'
_computing_structure_refinement 'SHELXL-97 (Sheldrick, 2008)'
_computing_structure_solution 'SHELXS-97 (Sheldrick, 2008)'
_diffrn_ambient_temperature 100(2)
_diffrn_detector_area_resol_mean 16
_diffrn_measured_fraction_theta_full 1.000
_diffrn_measured_fraction_theta_max 1.000
_diffrn_measurement_device '62mm x 62mm CCD camera on \k-goniostat'
_diffrn_measurement_device_type 'Bruker KAPPA APEX II DUO CCD'
_diffrn_measurement_method '\f scans and \w scans with \k offset'
_diffrn_radiation_monochromator 'curved graphite crystal'
_diffrn_radiation_source 'fine-focus sealed tube'
_diffrn_radiation_type MoK\a
_diffrn_radiation_wavelength 0.71073
_diffrn_reflns_av_R_equivalents 0.0304
_diffrn_reflns_av_sigmaI/netI 0.0232
_diffrn_reflns_limit_h_max 12
_diffrn_reflns_limit_h_min -13
_diffrn_reflns_limit_k_max 18
_diffrn_reflns_limit_k_min -18
_diffrn_reflns_limit_l_max 15
_diffrn_reflns_limit_l_min -15
_diffrn_reflns_number 20758
_diffrn_reflns_theta_full 29.00
_diffrn_reflns_theta_max 29.00
_diffrn_reflns_theta_min 2.39
_exptl_absorpt_coefficient_mu 0.987
_exptl_absorpt_correction_T_max 0.9252
_exptl_absorpt_correction_T_min 0.8825
_exptl_absorpt_correction_type multi-scan
_exptl_absorpt_process_details 'SADABS (Sheldrick, 2008)'
_exptl_crystal_colour yellow
_exptl_crystal_density_diffrn 1.632
_exptl_crystal_density_method 'not measured'
_exptl_crystal_description block
_exptl_crystal_F_000 726
_exptl_crystal_size_max 0.13
_exptl_crystal_size_mid 0.08
_exptl_crystal_size_min 0.08
_refine_diff_density_max 1.211
_refine_diff_density_min -0.468
_refine_diff_density_rms 0.073
_refine_ls_extinction_method none
_refine_ls_goodness_of_fit_ref 1.056
_refine_ls_hydrogen_treatment constr
_refine_ls_matrix_type full
_refine_ls_number_parameters 198
_refine_ls_number_reflns 3795
_refine_ls_number_restraints 0
_refine_ls_restrained_S_all 1.056
_refine_ls_R_factor_all 0.0371
_refine_ls_R_factor_gt 0.0301
_refine_ls_shift/su_max 0.000
_refine_ls_shift/su_mean 0.000
_refine_ls_structure_factor_coef Fsqd
_refine_ls_weighting_details 'calc w=1/[\s^2^(Fo^2^)+(0.0392P)^2^+1.1792P] where P=(Fo^2^+2Fc^2^)/3'
_refine_ls_weighting_scheme calc
_refine_ls_wR_factor_gt 0.0774
_refine_ls_wR_factor_ref 0.0806
_reflns_number_gt 3301
_reflns_number_total 3795
_reflns_threshold_expression >2sigma(I)
_cod_data_source_file c0dt01527j.txt
_cod_data_source_block 12
_cod_original_sg_symbol_H-M 'P 21/n'
_cod_database_code 7015345

loop_
_symmetry_equiv_pos_as_xyz
'x, y, z'
'-x+1/2, y+1/2, -z+1/2'
'-x, -y, -z'
'x-1/2, -y-1/2, z-1/2'

loop_
_atom_site_label
_atom_site_type_symbol
_atom_site_fract_x
_atom_site_fract_y
_atom_site_fract_z
_atom_site_U_iso_or_equiv
_atom_site_adp_type
_atom_site_occupancy
_atom_site_symmetry_multiplicity
_atom_site_calc_flag
_atom_site_refinement_flags
_atom_site_disorder_assembly
_atom_site_disorder_group
Cu1 Cu 0.5000 0.0000 0.5000 0.01008(8) Uani 1 2 d S . .
S1 S 0.66736(4) 0.18316(3) 0.85483(4) 0.01180(9) Uani 1 1 d . . .
O1 O 0.55001(14) 0.21587(9) 0.74634(11) 0.0165(2) Uani 1 1 d . . .
O2 O 0.79356(15) 0.24787(11) 0.88952(12) 0.0241(3) Uani 1 1 d . . .
O3 O 0.70506(14) 0.07963(9) 0.84456(11) 0.0166(2) Uani 1 1 d . . .
O4 O -0.05406(13) -0.06070(9) 0.64867(11) 0.0152(2) Uani 1 1 d . . .
O5 O 0.35647(13) 0.00965(9) 0.63934(11) 0.0150(2) Uani 1 1 d . . .
O6 O 0.47863(13) -0.14358(9) 0.47410(10) 0.0130(2) Uani 1 1 d . . .
H6O H 0.4653 -0.1663 0.4016 0.019 Uiso 1 1 d R . .
H6P H 0.5510 -0.1712 0.5190 0.019 Uiso 1 1 d R . .
O7 O 0.66496(13) -0.02771(9) 0.64551(11) 0.0134(2) Uani 1 1 d . . .
H7O H 0.6646 0.0092 0.7006 0.020 Uiso 1 1 d . . .
H7P H 0.7477 -0.0468 0.6481 0.020 Uiso 1 1 d . . .
N1 N 0.38906(15) 0.07982(10) 0.85672(12) 0.0121(3) Uani 1 1 d . . .
H1N H 0.4235 0.0770 0.8012 0.018 Uiso 1 1 d R . .
N2 N 0.26317(15) 0.03709(10) 0.84547(13) 0.0121(3) Uani 1 1 d . . .
C1 C 0.59060(18) 0.18537(12) 0.97432(14) 0.0116(3) Uani 1 1 d . . .
C2 C 0.65942(19) 0.23965(12) 1.07893(15) 0.0145(3) Uani 1 1 d . . .
H2 H 0.7467 0.2757 1.0857 0.017 Uiso 1 1 calc R . .
C3 C 0.6009(2) 0.24135(13) 1.17357(15) 0.0167(3) Uani 1 1 d . . .
H3 H 0.6476 0.2788 1.2447 0.020 Uiso 1 1 calc R . .
C4 C 0.4735(2) 0.18791(14) 1.16385(16) 0.0181(3) Uani 1 1 d . . .
H4 H 0.4340 0.1889 1.2289 0.022 Uiso 1 1 calc R . .
C5 C 0.40395(19) 0.13341(13) 1.06031(15) 0.0157(3) Uani 1 1 d . . .
H5 H 0.3176 0.0967 1.0547 0.019 Uiso 1 1 calc R . .
C6 C 0.46111(18) 0.13251(12) 0.96404(15) 0.0121(3) Uani 1 1 d . . .
C7 C 0.19097(17) -0.01309(11) 0.74733(15) 0.0109(3) Uani 1 1 d . . .
C8 C 0.04213(17) -0.04421(12) 0.74561(15) 0.0119(3) Uani 1 1 d . . .
C9 C 0.01046(19) -0.04924(14) 0.86360(16) 0.0178(3) Uani 1 1 d . . .
H9A H -0.0239 0.0155 0.8813 0.027 Uiso 1 1 calc R . .
H9B H 0.1004 -0.0675 0.9291 0.027 Uiso 1 1 calc R . .
H9C H -0.0658 -0.0990 0.8575 0.027 Uiso 1 1 calc R . .
C10 C 0.24624(17) -0.03488(12) 0.64516(15) 0.0118(3) Uani 1 1 d . . .
C11 C 0.17422(19) -0.11339(13) 0.55484(16) 0.0162(3) Uani 1 1 d . . .
H11A H 0.0918 -0.0846 0.4899 0.024 Uiso 1 1 calc R . .
H11B H 0.1376 -0.1661 0.5954 0.024 Uiso 1 1 calc R . .
H11C H 0.2460 -0.1410 0.5200 0.024 Uiso 1 1 calc R . .

loop_
_atom_site_aniso_label
_atom_site_aniso_U_11
_atom_site_aniso_U_22
_atom_site_aniso_U_33
_atom_site_aniso_U_23
_atom_site_aniso_U_13
_atom_site_aniso_U_12
Cu1 0.00787(13) 0.01136(14) 0.00943(13) -0.00073(10) 0.00063(10) 0.00084(10)
S1 0.01176(18) 0.01278(19) 0.00964(18) -0.00208(14) 0.00180(14) -0.00274(14)
O1 0.0196(6) 0.0168(6) 0.0110(6) 0.0007(5) 0.0020(5) 0.0015(5)
O2 0.0220(7) 0.0328(8) 0.0182(6) -0.0088(6) 0.0075(5) -0.0171(6)
O3 0.0183(6) 0.0163(6) 0.0146(6) -0.0018(5) 0.0045(5) 0.0040(5)
O4 0.0105(5) 0.0203(6) 0.0139(6) -0.0002(5) 0.0027(5) -0.0009(5)
O5 0.0127(6) 0.0185(6) 0.0148(6) -0.0024(5) 0.0061(5) -0.0050(4)
O6 0.0122(5) 0.0133(6) 0.0111(5) -0.0003(4) 0.0006(4) 0.0019(4)
O7 0.0089(5) 0.0183(6) 0.0113(5) -0.0029(5) 0.0008(4) 0.0029(4)
N1 0.0121(6) 0.0129(7) 0.0112(6) -0.0021(5) 0.0035(5) -0.0023(5)
N2 0.0107(6) 0.0106(6) 0.0137(7) 0.0009(5) 0.0020(5) 0.0008(5)
C1 0.0132(7) 0.0104(7) 0.0098(7) 0.0006(6) 0.0018(6) 0.0011(6)
C2 0.0151(7) 0.0124(8) 0.0130(8) -0.0011(6) 0.0006(6) -0.0003(6)
C3 0.0225(9) 0.0148(8) 0.0102(7) -0.0027(6) 0.0016(6) 0.0000(6)
C4 0.0237(9) 0.0191(8) 0.0125(8) -0.0004(6) 0.0071(7) 0.0011(7)
C5 0.0174(8) 0.0152(8) 0.0148(8) 0.0008(6) 0.0057(7) -0.0016(6)
C6 0.0132(7) 0.0096(7) 0.0117(7) 0.0000(6) 0.0016(6) 0.0015(6)
C7 0.0100(7) 0.0109(7) 0.0114(7) 0.0008(6) 0.0028(6) -0.0004(5)
C8 0.0102(7) 0.0112(7) 0.0141(8) 0.0000(6) 0.0038(6) 0.0008(5)
C9 0.0124(7) 0.0279(10) 0.0139(8) -0.0008(7) 0.0055(6) -0.0014(7)
C10 0.0111(7) 0.0116(7) 0.0118(7) 0.0012(6) 0.0025(6) 0.0008(6)
C11 0.0149(8) 0.0176(8) 0.0170(8) -0.0049(7) 0.0065(7) -0.0042(6)

loop_
_atom_type_symbol
_atom_type_description
_atom_type_scat_dispersion_real
_atom_type_scat_dispersion_imag
_atom_type_scat_source
C C 0.0033 0.0016 'International Tables Vol C Tables 4.2.6.8 and 6.1.1.4'
H H 0.0000 0.0000 'International Tables Vol C Tables 4.2.6.8 and 6.1.1.4'
N N 0.0061 0.0033 'International Tables Vol C Tables 4.2.6.8 and 6.1.1.4'
O O 0.0106 0.0060 'International Tables Vol C Tables 4.2.6.8 and 6.1.1.4'
S S 0.1246 0.1234 'International Tables Vol C Tables 4.2.6.8 and 6.1.1.4'
Cu Cu 0.3201 1.2651 'International Tables Vol C Tables 4.2.6.8 and 6.1.1.4'

loop_
_geom_angle_atom_site_label_1
_geom_angle_atom_site_label_2
_geom_angle_atom_site_label_3
_geom_angle
_geom_angle_site_symmetry_1
_geom_angle_site_symmetry_3
_geom_angle_publ_flag
O7 Cu1 O7 180.0 3_656 . ?
O7 Cu1 O6 92.39(5) 3_656 . ?
O7 Cu1 O6 87.61(5) . . yes
O7 Cu1 O6 87.61(5) 3_656 3_656 ?
O7 Cu1 O6 92.39(5) . 3_656 ?
O6 Cu1 O6 179.999(1) . 3_656 ?
O7 Cu1 O5 95.26(4) 3_656 . ?
O7 Cu1 O5 84.74(4) . . yes
O6 Cu1 O5 95.79(4) . . yes
O6 Cu1 O5 84.21(4) 3_656 . ?
O2 S1 O3 113.32(8) . . ?
O2 S1 O1 113.63(8) . . ?
O3 S1 O1 111.18(7) . . ?
O2 S1 C1 107.21(8) . . ?
O3 S1 C1 104.94(7) . . ?
O1 S1 C1 105.78(7) . . ?
C10 O5 Cu1 133.25(11) . . ?
Cu1 O6 H6O 118.3 . . ?
Cu1 O6 H6P 109.3 . . ?
H6O O6 H6P 106.8 . . ?
Cu1 O7 H7O 111.0 . . ?
Cu1 O7 H7P 126.4 . . ?
H7O O7 H7P 114.4 . . ?
N2 N1 C6 118.97(13) . . yes
N2 N1 H1N 119.9 . . ?
C6 N1 H1N 121.1 . . ?
N1 N2 C7 121.63(14) . . yes
C2 C1 C6 119.92(15) . . ?
C2 C1 S1 119.66(12) . . ?
C6 C1 S1 120.43(12) . . ?
C3 C2 C1 120.17(16) . . ?
C3 C2 H2 119.9 . . ?
C1 C2 H2 119.9 . . ?
C2 C3 C4 119.83(16) . . ?
C2 C3 H3 120.1 . . ?
C4 C3 H3 120.1 . . ?
C5 C4 C3 120.63(16) . . ?
C5 C4 H4 119.7 . . ?
C3 C4 H4 119.7 . . ?
C4 C5 C6 119.83(16) . . ?
C4 C5 H5 120.1 . . ?
C6 C5 H5 120.1 . . ?
C5 C6 C1 119.60(15) . . ?
C5 C6 N1 120.46(15) . . ?
C1 C6 N1 119.94(14) . . ?
N2 C7 C10 125.05(14) . . ?
N2 C7 C8 113.07(14) . . ?
C10 C7 C8 121.85(14) . . ?
O4 C8 C7 119.97(14) . . ?
O4 C8 C9 121.21(14) . . ?
C7 C8 C9 118.74(14) . . ?
C8 C9 H9A 109.5 . . ?
C8 C9 H9B 109.5 . . ?
H9A C9 H9B 109.5 . . ?
C8 C9 H9C 109.5 . . ?
H9A C9 H9C 109.5 . . ?
H9B C9 H9C 109.5 . . ?
O5 C10 C7 118.87(15) . . ?
O5 C10 C11 120.98(14) . . ?
C7 C10 C11 120.06(14) . . ?
C10 C11 H11A 109.5 . . ?
C10 C11 H11B 109.5 . . ?
H11A C11 H11B 109.5 . . ?
C10 C11 H11C 109.5 . . ?
H11A C11 H11C 109.5 . . ?
H11B C11 H11C 109.5 . . ?

loop_
_geom_bond_atom_site_label_1
_geom_bond_atom_site_label_2
_geom_bond_distance
_geom_bond_site_symmetry_2
_geom_bond_publ_flag
Cu1 O7 1.9434(12) 3_656 ?
Cu1 O7 1.9434(12) . yes
Cu1 O6 1.9644(12) . yes
Cu1 O6 1.9644(12) 3_656 ?
Cu1 O5 2.4489(11) . yes
S1 O2 1.4422(13) . ?
S1 O3 1.4599(13) . ?
S1 O1 1.4617(13) . ?
S1 C1 1.7729(16) . ?
O4 C8 1.225(2) . ?
O5 C10 1.2388(19) . ?
O6 H6O 0.8670 . ?
O6 H6P 0.8121 . ?
O7 H7O 0.8128 . ?
O7 H7P 0.8265 . ?
N1 N2 1.3077(19) . yes
N1 C6 1.409(2) . yes
N1 H1N 0.8170 . ?
N2 C7 1.316(2) . yes
C1 C2 1.391(2) . ?
C1 C6 1.405(2) . ?
C2 C3 1.390(2) . ?
C2 H2 0.9500 . ?
C3 C4 1.393(3) . ?
C3 H3 0.9500 . ?
C4 C5 1.385(2) . ?
C4 H4 0.9500 . ?
C5 C6 1.399(2) . ?
C5 H5 0.9500 . ?
C7 C10 1.480(2) . ?
C7 C8 1.484(2) . ?
C8 C9 1.501(2) . ?
C9 H9A 0.9800 . ?
C9 H9B 0.9800 . ?
C9 H9C 0.9800 . ?
C10 C11 1.496(2) . ?
C11 H11A 0.9800 . ?
C11 H11B 0.9800 . ?
C11 H11C 0.9800 . ?

loop_
_geom_hbond_atom_site_label_D
_geom_hbond_atom_site_label_H
_geom_hbond_atom_site_label_A
_geom_hbond_distance_DH
_geom_hbond_distance_HA
_geom_hbond_distance_DA
_geom_hbond_angle_DHA
_geom_hbond_site_symmetry_A
_geom_hbond_publ_flag
O6 H6O O1 0.87 1.81 2.6745(17) 176.3 3_656 yes
O6 H6O S1 0.87 2.85 3.6635(12) 157.2 3_656 yes
O6 H6P O2 0.81 1.88 2.6843(17) 171.6 2_646 yes
O7 H7O O3 0.81 1.86 2.6531(17) 166.8 . yes
O7 H7O S1 0.81 2.95 3.7443(12) 165.0 . yes
O7 H7P O4 0.83 1.91 2.7240(16) 167.3 1_655 yes
N1 H1N O5 0.82 2.00 2.6235(18) 132.6 . yes
N1 H1N O1 0.82 2.43 2.9513(18) 122.5 . yes
N1 H1N O3 0.82 2.59 3.0841(18) 120.7 . yes
N1 H1N S1 0.82 2.64 3.0224(14) 110.0 . yes
